data_7114485
loop_
_publ_author_name
'Xu, Hong-Wu'
'Chen, Zhong-Ning'
'Ishizaka, Shoji'
'Kitamura, Noboru'
'Wu, Ji-Gui'

_publ_section_title
;
 Self-assembly luminescent heteroheptanuclear complexes with metal
 diphosphine and metal thiolate as components
;
_journal_issue 17
_journal_name_full 'Chemical Communications'
_journal_page_first 1934
_journal_paper_doi 10.1039/b204369f
_journal_year 2002
_chemical_formula_sum 'C56 H59 Ag2 F12 N3 Ni P4 S2 Sb2'
_chemical_formula_weight 1708.01
_chemical_name_systematic
;
?
;
_space_group_IT_number 2
_symmetry_cell_setting triclinic
_symmetry_space_group_name_Hall '-P 1'
_symmetry_space_group_name_H-M 'P -1'
_atom_sites_solution_hydrogens geom
_atom_sites_solution_primary direct
_atom_sites_solution_secondary difmap
_audit_creation_method SHELXL-97
_cell_angle_alpha 76.32(0)
_cell_angle_beta 80.38(0)
_cell_angle_gamma 87.409(1)
_cell_formula_units_Z 2
_cell_length_a 12.6320(2)
_cell_length_b 16.2589(1)
_cell_length_c 16.3912(3)
_cell_measurement_reflns_used 8192
_cell_measurement_temperature 293(2)
_cell_measurement_theta_max 25.06
_cell_measurement_theta_min 1.29
_cell_volume 3224.91(8)
_computing_cell_refinement 'Siemens SMART & SAINT'
_computing_data_collection 'Siemens SMART'
_computing_data_reduction 'Siemens XPREP'
_computing_molecular_graphics 'Bruker SHELXTL'
_computing_publication_material 'Bruker SHELXTL'
_computing_structure_refinement 'Siemens SHELXTL'
_computing_structure_solution 'Siemens SHELXTL'
_diffrn_ambient_temperature 293(2)
_diffrn_measured_fraction_theta_full 0.980
_diffrn_measured_fraction_theta_max 0.980
_diffrn_measurement_device_type 'Siemens SMART CCD'
_diffrn_measurement_method 'phi and omega scans'
_diffrn_radiation_monochromator graphite
_diffrn_radiation_source 'fine-focus sealed tube'
_diffrn_radiation_type MoK\a
_diffrn_radiation_wavelength 0.71073
_diffrn_reflns_av_R_equivalents 0.0223
_diffrn_reflns_av_sigmaI/netI 0.0373
_diffrn_reflns_limit_h_max 9
_diffrn_reflns_limit_h_min -15
_diffrn_reflns_limit_k_max 19
_diffrn_reflns_limit_k_min -18
_diffrn_reflns_limit_l_max 16
_diffrn_reflns_limit_l_min -19
_diffrn_reflns_number 16678
_diffrn_reflns_theta_full 25.06
_diffrn_reflns_theta_max 25.06
_diffrn_reflns_theta_min 1.29
_diffrn_standards_decay_% none
_diffrn_standards_interval_count none
_diffrn_standards_interval_time none
_diffrn_standards_number none
_exptl_absorpt_coefficient_mu 1.947
_exptl_absorpt_correction_T_max 1.0000
_exptl_absorpt_correction_T_min .6538
_exptl_absorpt_correction_type empirical
_exptl_absorpt_process_details 'SADABS (Sheldrick, 1996)'
_exptl_crystal_colour red
_exptl_crystal_density_diffrn 1.759
_exptl_crystal_density_method 'not measured'
_exptl_crystal_description block
_exptl_crystal_F_000 1680
_exptl_crystal_size_max .40
_exptl_crystal_size_mid .30
_exptl_crystal_size_min .20
_refine_diff_density_max 0.978
_refine_diff_density_min -0.730
_refine_diff_density_rms 0.110
_refine_ls_extinction_coef 0.00026(9)
_refine_ls_extinction_expression Fc^*^=kFc[1+0.001xFc^2^\l^3^/sin(2\q)]^-1/4^
_refine_ls_extinction_method SHELXL
_refine_ls_goodness_of_fit_ref 1.190
_refine_ls_hydrogen_treatment mixed
_refine_ls_matrix_type full
_refine_ls_number_parameters 743
_refine_ls_number_reflns 11187
_refine_ls_number_restraints 0
_refine_ls_restrained_S_all 1.190
_refine_ls_R_factor_all 0.0786
_refine_ls_R_factor_gt 0.0558
_refine_ls_shift/su_max 0.009
_refine_ls_shift/su_mean 0.000
_refine_ls_structure_factor_coef Fsqd
_refine_ls_weighting_details 'calc w=1/[\s^2^(Fo^2^)+(0.0306P)^2^+15.4908P] where P=(Fo^2^+2Fc^2^)/3'
_refine_ls_weighting_scheme calc
_refine_ls_wR_factor_gt 0.1174
_refine_ls_wR_factor_ref 0.1357
_reflns_number_gt 8837
_reflns_number_total 11187
_reflns_threshold_expression >2sigma(I)
_cod_data_source_file b204369f.txt
_cod_data_source_block Ag2Ni
_cod_depositor_comments
;
The following automatic conversions were performed:

'_symmetry_cell_setting' value 'Triclinic' changed to 'triclinic'
according to
/usr/data/users/saulius/automatic-downloads/retrospective/RSC/lib/dictionaries/cif_core.dic
dictionary named 'cif_core.dic' version 2.4.2 from 2011-04-26.

Automatic conversion script
Id: cif_fix_values 2281 2013-09-26 08:29:07Z andrius 
;
_cod_original_cell_volume 3224.86(8)
_cod_original_sg_symbol_H-M P-1
_cod_database_code 7114485

loop_
_symmetry_equiv_pos_as_xyz
'x, y, z'
'-x, -y, -z'

loop_
_atom_site_label
_atom_site_type_symbol
_atom_site_fract_x
_atom_site_fract_y
_atom_site_fract_z
_atom_site_U_iso_or_equiv
_atom_site_adp_type
_atom_site_occupancy
_atom_site_symmetry_multiplicity
_atom_site_calc_flag
_atom_site_refinement_flags
Sb1 Sb 0.76617(6) 0.43159(5) 0.49402(6) 0.0962(3) Uani 1 1 d .
Sb2 Sb 1.0000 0.0000 1.0000 0.0661(2) Uani 1 2 d S
Sb3 Sb 0.5000 0.0000 0.5000 0.0524(2) Uani 1 2 d S
Ni Ni 0.54510(8) 0.57754(6) 0.72860(7) 0.0569(3) Uani 1 1 d .
Ag1 Ag 0.68733(5) 0.65278(3) 0.84293(4) 0.05034(16) Uani 1 1 d .
Ag2 Ag 0.67217(4) 0.79909(3) 0.69929(3) 0.04448(15) Uani 1 1 d .
F11 F 0.7482(9) 0.3467(9) 0.4455(10) 0.271(8) Uani 1 1 d .
F12 F 0.8928(10) 0.3874(11) 0.5104(14) 0.315(10) Uani 1 1 d .
F13 F 0.8374(16) 0.4945(10) 0.4023(9) 0.305(10) Uani 1 1 d .
F14 F 0.7125(16) 0.3661(8) 0.5990(9) 0.296(9) Uani 1 1 d .
F15 F 0.6325(9) 0.4636(9) 0.4872(11) 0.262(8) Uani 1 1 d .
F16 F 0.7740(8) 0.5117(6) 0.5539(7) 0.183(4) Uani 1 1 d .
F21 F 1.1336(5) 0.0332(5) 1.0127(4) 0.117(2) Uani 1 1 d .
F22 F 1.0579(9) -0.0995(7) 0.9996(13) 0.290(9) Uani 1 1 d .
F23 F 1.0389(7) 0.0298(12) 0.8894(5) 0.291(10) Uani 1 1 d .
F31 F 0.5856(4) -0.0682(3) 0.5719(3) 0.0736(14) Uani 1 1 d .
F32 F 0.4986(8) -0.0845(5) 0.4432(5) 0.148(3) Uani 1 1 d .
F33 F 0.6191(5) 0.0460(6) 0.4263(5) 0.144(3) Uani 1 1 d .
S1 S 0.50026(16) 0.70896(12) 0.72248(13) 0.0531(5) Uani 1 1 d .
S2 S 0.53341(18) 0.55231(14) 0.86590(15) 0.0647(6) Uani 1 1 d .
P1 P 0.64773(15) 0.75216(11) 0.93672(12) 0.0439(4) Uani 1 1 d .
P2 P 0.65466(14) 0.90572(11) 0.78836(11) 0.0401(4) Uani 1 1 d .
P3 P 0.83812(15) 0.75977(12) 0.61424(12) 0.0451(4) Uani 1 1 d .
P4 P 0.86503(16) 0.62043(12) 0.77098(13) 0.0493(5) Uani 1 1 d .
C1 C 0.7006(6) 0.8599(4) 0.8904(4) 0.0429(16) Uani 1 1 d .
H1B H 0.6769 0.8956 0.9298 0.051 Uiso 1 1 calc R
H1C H 0.7785 0.8580 0.8816 0.051 Uiso 1 1 calc R
C01 C 0.4448(15) 0.2826(17) 0.6892(12) 0.146(7) Uani 1 1 d .
C2 C 0.8762(6) 0.6491(4) 0.6549(5) 0.0491(17) Uani 1 1 d .
H2B H 0.8304 0.6123 0.6375 0.059 Uiso 1 1 calc R
H2C H 0.9496 0.6400 0.6298 0.059 Uiso 1 1 calc R
C02 C 0.451(2) 0.1971(13) 0.6936(14) 0.221(11) Uani 1 1 d .
H02A H 0.4919 0.1702 0.7369 0.331 Uiso 1 1 calc R
H02B H 0.4845 0.1875 0.6397 0.331 Uiso 1 1 calc R
H02C H 0.3795 0.1740 0.7074 0.331 Uiso 1 1 calc R
C3 C 0.4625(9) 0.7327(6) 0.6169(7) 0.087(3) Uani 1 1 d .
H3A H 0.3887 0.7160 0.6208 0.104 Uiso 1 1 calc R
H3B H 0.4680 0.7931 0.5922 0.104 Uiso 1 1 calc R
C4 C 0.5352(10) 0.6858(8) 0.5622(7) 0.102(4) Uani 1 1 d .
H4A H 0.5089 0.6903 0.5090 0.122 Uiso 1 1 calc R
H4B H 0.6067 0.7097 0.5495 0.122 Uiso 1 1 calc R
C5 C 0.5931(10) 0.4458(6) 0.8849(9) 0.102(4) Uani 1 1 d .
H5A H 0.6691 0.4496 0.8868 0.123 Uiso 1 1 calc R
H5B H 0.5591 0.4122 0.9393 0.123 Uiso 1 1 calc R
C6 C 0.5792(12) 0.4058(7) 0.8183(10) 0.126(5) Uani 1 1 d .
H6A H 0.6307 0.3598 0.8177 0.152 Uiso 1 1 calc R
H6B H 0.5079 0.3815 0.8311 0.152 Uiso 1 1 calc R
C11 C 0.5129(6) 0.7719(4) 0.9892(4) 0.0450(16) Uani 1 1 d .
C12 C 0.4968(7) 0.8031(5) 1.0621(5) 0.0565(19) Uani 1 1 d .
H12A H 0.5553 0.8093 1.0878 0.068 Uiso 1 1 calc R
C13 C 0.3962(7) 0.8249(5) 1.0973(5) 0.063(2) Uani 1 1 d .
H13A H 0.3867 0.8453 1.1464 0.076 Uiso 1 1 calc R
C14 C 0.3093(7) 0.8163(6) 1.0591(6) 0.069(2) Uani 1 1 d .
H14A H 0.2410 0.8320 1.0818 0.082 Uiso 1 1 calc R
C15 C 0.3238(7) 0.7846(6) 0.9877(6) 0.066(2) Uani 1 1 d .
H15A H 0.2651 0.7783 0.9622 0.079 Uiso 1 1 calc R
C16 C 0.4260(6) 0.7616(5) 0.9531(5) 0.0542(19) Uani 1 1 d .
H16A H 0.4352 0.7392 0.9052 0.065 Uiso 1 1 calc R
C21 C 0.7205(6) 0.7089(5) 1.0246(5) 0.0526(18) Uani 1 1 d .
C22 C 0.7841(7) 0.7565(6) 1.0576(6) 0.067(2) Uani 1 1 d .
H22A H 0.7923 0.8142 1.0341 0.080 Uiso 1 1 calc R
C23 C 0.8348(9) 0.7184(8) 1.1248(7) 0.090(3) Uani 1 1 d .
H23A H 0.8791 0.7500 1.1455 0.108 Uiso 1 1 calc R
C24 C 0.8202(10) 0.6339(10) 1.1615(8) 0.107(4) Uani 1 1 d .
H24A H 0.8519 0.6090 1.2087 0.128 Uiso 1 1 calc R
C25 C 0.7598(10) 0.5866(8) 1.1294(8) 0.106(4) Uani 1 1 d .
H25A H 0.7522 0.5289 1.1536 0.127 Uiso 1 1 calc R
C26 C 0.7094(8) 0.6231(6) 1.0608(6) 0.077(3) Uani 1 1 d .
H26A H 0.6681 0.5901 1.0391 0.092 Uiso 1 1 calc R
C31 C 0.5165(5) 0.9402(4) 0.8149(4) 0.0427(16) Uani 1 1 d .
C32 C 0.4423(6) 0.9252(5) 0.7674(5) 0.0519(18) Uani 1 1 d .
H32A H 0.4630 0.8966 0.7244 0.062 Uiso 1 1 calc R
C33 C 0.3375(7) 0.9524(6) 0.7833(5) 0.064(2) Uani 1 1 d .
H33A H 0.2879 0.9415 0.7512 0.077 Uiso 1 1 calc R
C34 C 0.3057(7) 0.9952(6) 0.8457(6) 0.073(3) Uani 1 1 d .
H34A H 0.2351 1.0141 0.8552 0.088 Uiso 1 1 calc R
C35 C 0.3778(7) 1.0102(6) 0.8941(6) 0.074(3) Uani 1 1 d .
H35A H 0.3558 1.0378 0.9376 0.089 Uiso 1 1 calc R
C36 C 0.4828(7) 0.9844(5) 0.8784(5) 0.059(2) Uani 1 1 d .
H36A H 0.5320 0.9964 0.9102 0.071 Uiso 1 1 calc R
C41 C 0.7267(6) 1.0057(4) 0.7501(5) 0.0463(17) Uani 1 1 d .
C42 C 0.8105(7) 1.0281(5) 0.7844(6) 0.065(2) Uani 1 1 d .
H42A H 0.8315 0.9915 0.8318 0.078 Uiso 1 1 calc R
C43 C 0.8643(8) 1.1041(6) 0.7498(7) 0.080(3) Uani 1 1 d .
H43A H 0.9196 1.1182 0.7749 0.096 Uiso 1 1 calc R
C44 C 0.8372(9) 1.1570(6) 0.6809(7) 0.092(3) Uani 1 1 d .
H44A H 0.8760 1.2064 0.6560 0.110 Uiso 1 1 calc R
C45 C 0.7519(11) 1.1381(7) 0.6470(7) 0.113(5) Uani 1 1 d .
H45A H 0.7303 1.1762 0.6007 0.135 Uiso 1 1 calc R
C46 C 0.6976(9) 1.0625(6) 0.6813(6) 0.090(3) Uani 1 1 d .
H46A H 0.6404 1.0500 0.6572 0.108 Uiso 1 1 calc R
C51 C 0.9554(6) 0.8231(4) 0.6114(5) 0.0472(17) Uani 1 1 d .
C52 C 1.0578(7) 0.7978(6) 0.5867(6) 0.073(3) Uani 1 1 d .
H52A H 1.0701 0.7459 0.5721 0.087 Uiso 1 1 calc R
C53 C 1.1438(7) 0.8495(7) 0.5835(7) 0.085(3) Uani 1 1 d .
H53A H 1.2135 0.8318 0.5671 0.101 Uiso 1 1 calc R
C54 C 1.1267(8) 0.9250(7) 0.6038(8) 0.091(3) Uani 1 1 d .
H54A H 1.1848 0.9586 0.6029 0.110 Uiso 1 1 calc R
C55 C 1.0261(10) 0.9524(8) 0.6255(11) 0.137(6) Uani 1 1 d .
H55A H 1.0143 1.0056 0.6372 0.165 Uiso 1 1 calc R
C56 C 0.9395(8) 0.9001(7) 0.6301(8) 0.100(4) Uani 1 1 d .
H56A H 0.8700 0.9183 0.6462 0.120 Uiso 1 1 calc R
C61 C 0.8359(6) 0.7679(5) 0.5010(5) 0.0532(19) Uani 1 1 d .
C62 C 0.7992(10) 0.8430(7) 0.4584(7) 0.091(3) Uani 1 1 d .
H62A H 0.7738 0.8846 0.4874 0.109 Uiso 1 1 calc R
C63 C 0.7997(13) 0.8573(8) 0.3711(8) 0.126(5) Uani 1 1 d .
H63A H 0.7766 0.9091 0.3413 0.151 Uiso 1 1 calc R
C64 C 0.8334(12) 0.7963(10) 0.3300(8) 0.118(5) Uani 1 1 d .
H64A H 0.8327 0.8060 0.2719 0.141 Uiso 1 1 calc R
C65 C 0.8679(11) 0.7218(10) 0.3718(8) 0.113(4) Uani 1 1 d .
H65A H 0.8899 0.6797 0.3428 0.135 Uiso 1 1 calc R
C66 C 0.8711(8) 0.7069(7) 0.4582(6) 0.081(3) Uani 1 1 d .
H66A H 0.8970 0.6556 0.4868 0.097 Uiso 1 1 calc R
C71 C 0.9870(6) 0.6624(5) 0.7917(5) 0.0532(18) Uani 1 1 d .
C72 C 0.9815(8) 0.7284(7) 0.8307(7) 0.094(3) Uani 1 1 d .
H72A H 0.9148 0.7498 0.8498 0.112 Uiso 1 1 calc R
C73 C 1.0741(12) 0.7638(9) 0.8423(9) 0.118(5) Uani 1 1 d .
H73A H 1.0698 0.8095 0.8677 0.142 Uiso 1 1 calc R
C74 C 1.1706(11) 0.7312(9) 0.8162(8) 0.100(4) Uani 1 1 d .
H74A H 1.2328 0.7552 0.8236 0.121 Uiso 1 1 calc R
C75 C 1.1787(8) 0.6640(8) 0.7793(7) 0.090(3) Uani 1 1 d .
H75A H 1.2457 0.6415 0.7630 0.108 Uiso 1 1 calc R
C76 C 1.0871(7) 0.6295(6) 0.7663(6) 0.072(2) Uani 1 1 d .
H76A H 1.0924 0.5840 0.7404 0.086 Uiso 1 1 calc R
C81 C 0.8887(6) 0.5062(5) 0.7989(7) 0.068(2) Uani 1 1 d .
C82 C 0.8897(8) 0.4698(7) 0.8849(8) 0.095(4) Uani 1 1 d .
H82A H 0.8846 0.5037 0.9239 0.114 Uiso 1 1 calc R
C83 C 0.8984(11) 0.3835(9) 0.9113(11) 0.131(6) Uani 1 1 d .
H83A H 0.9018 0.3595 0.9683 0.158 Uiso 1 1 calc R
C84 C 0.9022(11) 0.3324(9) 0.8562(16) 0.152(9) Uani 1 1 d .
H84A H 0.9058 0.2739 0.8758 0.182 Uiso 1 1 calc R
C85 C 0.9007(11) 0.3667(8) 0.7730(13) 0.128(6) Uani 1 1 d .
H85A H 0.9035 0.3316 0.7353 0.153 Uiso 1 1 calc R
C86 C 0.8947(8) 0.4549(6) 0.7426(9) 0.092(3) Uani 1 1 d .
H86A H 0.8949 0.4782 0.6850 0.110 Uiso 1 1 calc R
N1 N 0.5384(7) 0.5963(5) 0.6083(5) 0.085(2) Uani 1 1 d .
H1A H 0.5959 0.5714 0.5835 0.102 Uiso 1 1 calc R
H1D H 0.4795 0.5705 0.6024 0.102 Uiso 1 1 calc R
N01 N 0.4376(16) 0.3512(16) 0.6898(16) 0.240(11) Uani 1 1 d .
N2 N 0.5919(8) 0.4611(5) 0.7361(7) 0.106(3) Uani 1 1 d .
H2A H 0.5558 0.4391 0.7034 0.127 Uiso 1 1 calc R
H2D H 0.6619 0.4615 0.7133 0.127 Uiso 1 1 calc R

loop_
_atom_site_aniso_label
_atom_site_aniso_U_11
_atom_site_aniso_U_22
_atom_site_aniso_U_33
_atom_site_aniso_U_23
_atom_site_aniso_U_13
_atom_site_aniso_U_12
Sb1 0.0743(5) 0.1076(6) 0.1292(7) -0.0776(6) -0.0116(4) 0.0119(4)
Sb2 0.0465(4) 0.0880(6) 0.0722(5) -0.0359(5) -0.0077(4) -0.0023(4)
Sb3 0.0495(4) 0.0593(5) 0.0459(4) -0.0027(3) -0.0129(3) -0.0058(3)
Ni 0.0578(6) 0.0436(6) 0.0698(7) -0.0199(5) -0.0006(5) -0.0062(5)
Ag1 0.0523(3) 0.0436(3) 0.0534(3) -0.0127(3) -0.0014(3) -0.0015(2)
Ag2 0.0429(3) 0.0457(3) 0.0455(3) -0.0152(2) -0.0029(2) 0.0022(2)
F11 0.174(10) 0.320(16) 0.42(2) -0.312(16) -0.014(11) -0.024(10)
F12 0.149(10) 0.35(2) 0.52(3) -0.23(2) -0.115(14) 0.118(12)
F13 0.42(2) 0.273(16) 0.185(12) -0.077(11) 0.117(14) -0.113(17)
F14 0.45(3) 0.187(12) 0.202(13) -0.042(10) 0.066(14) 0.024(14)
F15 0.157(9) 0.305(16) 0.42(2) -0.218(16) -0.158(12) 0.109(10)
F16 0.190(9) 0.170(8) 0.229(10) -0.140(8) -0.002(8) -0.035(7)
F21 0.067(4) 0.174(7) 0.124(5) -0.056(5) -0.016(4) -0.025(4)
F22 0.148(9) 0.149(9) 0.64(3) -0.189(14) -0.109(14) 0.039(7)
F23 0.077(5) 0.68(3) 0.089(6) -0.021(11) -0.021(4) -0.040(10)
F31 0.073(3) 0.084(3) 0.060(3) -0.001(2) -0.027(2) 0.014(3)
F32 0.237(9) 0.105(5) 0.149(7) -0.065(5) -0.125(7) 0.047(6)
F33 0.067(4) 0.204(8) 0.113(5) 0.050(5) -0.002(4) -0.017(4)
S1 0.0503(11) 0.0430(10) 0.0679(12) -0.0138(9) -0.0120(9) -0.0064(8)
S2 0.0636(13) 0.0533(12) 0.0700(14) -0.0021(10) -0.0042(11) -0.0148(10)
P1 0.0469(10) 0.0397(10) 0.0454(10) -0.0118(8) -0.0053(8) -0.0010(8)
P2 0.0412(10) 0.0379(9) 0.0418(10) -0.0137(8) -0.0017(8) -0.0010(7)
P3 0.0399(10) 0.0480(11) 0.0504(11) -0.0221(9) 0.0006(8) -0.0031(8)
P4 0.0433(10) 0.0446(11) 0.0594(12) -0.0152(9) -0.0015(9) -0.0017(8)
C1 0.046(4) 0.040(4) 0.043(4) -0.011(3) -0.007(3) 0.001(3)
C01 0.133(13) 0.20(2) 0.129(13) -0.091(15) -0.011(10) -0.034(15)
C2 0.044(4) 0.045(4) 0.061(5) -0.021(4) -0.002(3) -0.003(3)
C02 0.33(3) 0.156(19) 0.20(2) -0.047(17) -0.11(2) -0.01(2)
C3 0.107(8) 0.063(6) 0.093(8) -0.001(5) -0.045(7) -0.020(6)
C4 0.106(9) 0.130(11) 0.067(7) -0.009(7) -0.019(6) -0.049(8)
C5 0.103(9) 0.048(6) 0.140(11) 0.022(6) -0.036(8) -0.015(5)
C6 0.144(12) 0.051(7) 0.169(14) -0.002(8) -0.022(11) 0.017(7)
C11 0.048(4) 0.037(4) 0.047(4) -0.008(3) -0.002(3) -0.005(3)
C12 0.058(5) 0.057(5) 0.056(5) -0.019(4) -0.004(4) -0.009(4)
C13 0.069(6) 0.059(5) 0.060(5) -0.022(4) 0.008(4) -0.005(4)
C14 0.054(5) 0.073(6) 0.072(6) -0.016(5) 0.009(4) -0.002(4)
C15 0.048(5) 0.083(6) 0.064(5) -0.009(5) -0.008(4) -0.014(4)
C16 0.052(5) 0.060(5) 0.051(4) -0.013(4) -0.005(4) -0.009(4)
C21 0.050(4) 0.055(5) 0.052(4) -0.012(4) -0.009(3) 0.009(4)
C22 0.068(6) 0.075(6) 0.068(6) -0.025(5) -0.028(5) 0.005(4)
C23 0.089(8) 0.108(9) 0.090(8) -0.036(7) -0.046(6) 0.016(6)
C24 0.089(8) 0.143(12) 0.085(8) -0.005(8) -0.041(7) 0.011(8)
C25 0.102(9) 0.089(8) 0.105(9) 0.029(7) -0.033(7) -0.001(7)
C26 0.079(6) 0.065(6) 0.081(6) 0.004(5) -0.028(5) 0.004(5)
C31 0.043(4) 0.039(4) 0.045(4) -0.010(3) -0.003(3) 0.001(3)
C32 0.056(5) 0.053(4) 0.048(4) -0.016(4) -0.007(4) 0.007(4)
C33 0.053(5) 0.078(6) 0.060(5) -0.015(4) -0.013(4) 0.011(4)
C34 0.050(5) 0.078(6) 0.083(7) -0.012(5) 0.002(5) 0.016(4)
C35 0.060(6) 0.075(6) 0.082(6) -0.030(5) 0.012(5) 0.014(5)
C36 0.066(5) 0.061(5) 0.054(5) -0.027(4) -0.001(4) -0.003(4)
C41 0.048(4) 0.046(4) 0.046(4) -0.016(3) -0.001(3) -0.008(3)
C42 0.066(5) 0.057(5) 0.069(5) -0.007(4) -0.015(4) -0.015(4)
C43 0.078(7) 0.068(6) 0.095(7) -0.018(6) -0.011(6) -0.028(5)
C44 0.113(9) 0.066(6) 0.092(8) -0.010(6) -0.003(7) -0.050(6)
C45 0.164(12) 0.083(8) 0.083(7) 0.025(6) -0.044(8) -0.061(8)
C46 0.123(9) 0.078(7) 0.067(6) 0.012(5) -0.040(6) -0.046(6)
C51 0.039(4) 0.047(4) 0.056(4) -0.018(3) 0.001(3) -0.006(3)
C52 0.051(5) 0.062(5) 0.107(7) -0.036(5) 0.009(5) -0.007(4)
C53 0.043(5) 0.089(7) 0.119(9) -0.033(6) 0.010(5) -0.012(5)
C54 0.056(6) 0.084(7) 0.137(10) -0.041(7) 0.000(6) -0.021(5)
C55 0.074(8) 0.114(10) 0.246(18) -0.112(11) 0.021(9) -0.031(7)
C56 0.054(6) 0.092(8) 0.169(12) -0.078(8) 0.012(6) -0.013(5)
C61 0.051(4) 0.059(5) 0.051(4) -0.018(4) -0.001(4) -0.009(4)
C62 0.139(10) 0.073(7) 0.073(7) -0.031(5) -0.032(7) 0.009(6)
C63 0.223(17) 0.086(8) 0.071(7) -0.010(6) -0.048(9) 0.009(9)
C64 0.165(14) 0.127(11) 0.070(8) -0.038(8) -0.024(8) 0.009(10)
C65 0.138(11) 0.138(12) 0.081(8) -0.066(8) -0.023(8) 0.030(9)
C66 0.103(8) 0.083(7) 0.066(6) -0.036(5) -0.017(5) 0.019(6)
C71 0.055(5) 0.050(4) 0.055(5) -0.009(4) -0.011(4) -0.007(4)
C72 0.066(6) 0.113(9) 0.122(9) -0.068(8) -0.013(6) -0.008(6)
C73 0.113(11) 0.124(11) 0.153(13) -0.087(10) -0.041(9) -0.007(8)
C74 0.092(9) 0.115(10) 0.100(9) -0.017(7) -0.035(7) -0.033(8)
C75 0.054(6) 0.106(9) 0.102(8) -0.005(7) -0.014(5) -0.009(6)
C76 0.059(6) 0.065(6) 0.089(7) -0.018(5) -0.004(5) 0.001(4)
C81 0.043(4) 0.054(5) 0.101(7) -0.012(5) -0.003(4) -0.005(4)
C82 0.070(7) 0.071(7) 0.116(9) 0.019(6) 0.003(6) -0.001(5)
C83 0.093(9) 0.082(9) 0.171(15) 0.051(10) -0.001(9) -0.004(8)
C84 0.060(7) 0.059(9) 0.29(3) 0.030(12) 0.011(11) -0.006(6)
C85 0.100(10) 0.048(7) 0.238(19) -0.049(9) -0.012(11) 0.001(6)
C86 0.075(7) 0.054(6) 0.152(11) -0.042(6) -0.011(7) -0.004(5)
N1 0.090(6) 0.092(6) 0.085(6) -0.049(5) -0.012(5) -0.002(5)
N01 0.163(16) 0.28(3) 0.34(3) -0.19(2) -0.047(16) -0.040(17)
N2 0.119(8) 0.051(5) 0.140(9) -0.035(5) 0.019(6) -0.007(5)

loop_
_atom_type_symbol
_atom_type_description
_atom_type_scat_dispersion_real
_atom_type_scat_dispersion_imag
_atom_type_scat_source
C C 0.0033 0.0016 'International Tables Vol C Tables 4.2.6.8 and 6.1.1.4'
H H 0.0000 0.0000 'International Tables Vol C Tables 4.2.6.8 and 6.1.1.4'
N N 0.0061 0.0033 'International Tables Vol C Tables 4.2.6.8 and 6.1.1.4'
F F 0.0171 0.0103 'International Tables Vol C Tables 4.2.6.8 and 6.1.1.4'
P P 0.1023 0.0942 'International Tables Vol C Tables 4.2.6.8 and 6.1.1.4'
S S 0.1246 0.1234 'International Tables Vol C Tables 4.2.6.8 and 6.1.1.4'
Ni Ni 0.3393 1.1124 'International Tables Vol C Tables 4.2.6.8 and 6.1.1.4'
Ag Ag -0.8971 1.1015 'International Tables Vol C Tables 4.2.6.8 and 6.1.1.4'
Sb Sb -0.5866 1.5461 'International Tables Vol C Tables 4.2.6.8 and 6.1.1.4'

loop_
_geom_angle_atom_site_label_1
_geom_angle_atom_site_label_2
_geom_angle_atom_site_label_3
_geom_angle
_geom_angle_site_symmetry_1
_geom_angle_site_symmetry_3
F13 Sb1 F15 102.9(10) . .
F13 Sb1 F12 84.3(9) . .
F15 Sb1 F12 172.4(9) . .
F13 Sb1 F11 94.7(7) . .
F15 Sb1 F11 89.6(6) . .
F12 Sb1 F11 87.3(7) . .
F13 Sb1 F16 91.8(6) . .
F15 Sb1 F16 88.0(5) . .
F12 Sb1 F16 94.3(6) . .
F11 Sb1 F16 173.5(6) . .
F13 Sb1 F14 169.8(10) . .
F15 Sb1 F14 85.9(8) . .
F12 Sb1 F14 87.2(9) . .
F11 Sb1 F14 90.5(7) . .
F16 Sb1 F14 83.3(6) . .
F22 Sb2 F22 180.0(14) 2_757 .
F22 Sb2 F23 89.3(8) 2_757 2_757
F22 Sb2 F23 90.7(8) . 2_757
F22 Sb2 F23 90.7(8) 2_757 .
F22 Sb2 F23 89.3(8) . .
F23 Sb2 F23 180.000(2) 2_757 .
F22 Sb2 F21 93.5(4) 2_757 .
F22 Sb2 F21 86.5(4) . .
F23 Sb2 F21 91.1(4) 2_757 .
F23 Sb2 F21 88.9(4) . .
F22 Sb2 F21 86.5(4) 2_757 2_757
F22 Sb2 F21 93.5(4) . 2_757
F23 Sb2 F21 88.9(4) 2_757 2_757
F23 Sb2 F21 91.1(4) . 2_757
F21 Sb2 F21 180.000(1) . 2_757
F33 Sb3 F33 180.0(6) . 2_656
F33 Sb3 F32 89.6(5) . 2_656
F33 Sb3 F32 90.4(5) 2_656 2_656
F33 Sb3 F32 90.4(5) . .
F33 Sb3 F32 89.6(5) 2_656 .
F32 Sb3 F32 180.000(1) 2_656 .
F33 Sb3 F31 91.0(3) . .
F33 Sb3 F31 89.0(3) 2_656 .
F32 Sb3 F31 90.5(3) 2_656 .
F32 Sb3 F31 89.5(3) . .
F33 Sb3 F31 89.0(3) . 2_656
F33 Sb3 F31 91.0(3) 2_656 2_656
F32 Sb3 F31 89.5(3) 2_656 2_656
F32 Sb3 F31 90.5(3) . 2_656
F31 Sb3 F31 180.0(2) . 2_656
N1 Ni N2 92.4(4) . .
N1 Ni S1 89.1(3) . .
N2 Ni S1 177.1(3) . .
N1 Ni S2 173.4(3) . .
N2 Ni S2 87.7(3) . .
S1 Ni S2 91.04(9) . .
P4 Ag1 P1 126.32(7) . .
P4 Ag1 S2 120.53(7) . .
P1 Ag1 S2 110.51(7) . .
P4 Ag1 Ag2 89.01(5) . .
P1 Ag1 Ag2 87.12(5) . .
S2 Ag1 Ag2 111.48(6) . .
P3 Ag2 P2 126.56(6) . .
P3 Ag2 S1 119.53(6) . .
P2 Ag2 S1 113.17(6) . .
P3 Ag2 Ag1 93.02(5) . .
P2 Ag2 Ag1 94.57(5) . .
S1 Ag2 Ag1 72.44(5) . .
C3 S1 Ni 97.3(4) . .
C3 S1 Ag2 102.7(3) . .
Ni S1 Ag2 109.52(8) . .
C5 S2 Ni 99.0(5) . .
C5 S2 Ag1 105.6(4) . .
Ni S2 Ag1 87.85(8) . .
C21 P1 C11 103.8(3) . .
C21 P1 C1 105.4(3) . .
C11 P1 C1 102.7(3) . .
C21 P1 Ag1 104.3(3) . .
C11 P1 Ag1 123.7(2) . .
C1 P1 Ag1 115.0(2) . .
C31 P2 C41 102.6(3) . .
C31 P2 C1 106.1(3) . .
C41 P2 C1 103.3(3) . .
C31 P2 Ag2 113.0(2) . .
C41 P2 Ag2 120.4(2) . .
C1 P2 Ag2 110.2(2) . .
C51 P3 C61 102.4(3) . .
C51 P3 C2 106.0(3) . .
C61 P3 C2 104.2(4) . .
C51 P3 Ag2 114.6(2) . .
C61 P3 Ag2 117.0(3) . .
C2 P3 Ag2 111.5(2) . .
C71 P4 C81 102.3(4) . .
C71 P4 C2 104.3(3) . .
C81 P4 C2 105.6(4) . .
C71 P4 Ag1 121.3(3) . .
C81 P4 Ag1 109.4(3) . .
C2 P4 Ag1 112.6(2) . .
P2 C1 P1 111.2(4) . .
N01 C01 C02 176(3) . .
P4 C2 P3 112.6(4) . .
C4 C3 S1 109.1(8) . .
N1 C4 C3 108.3(8) . .
C6 C5 S2 109.9(8) . .
N2 C6 C5 114.1(10) . .
C16 C11 C12 118.7(7) . .
C16 C11 P1 119.7(6) . .
C12 C11 P1 121.5(6) . .
C13 C12 C11 121.4(8) . .
C12 C13 C14 119.5(8) . .
C15 C14 C13 119.8(8) . .
C14 C15 C16 120.3(8) . .
C11 C16 C15 120.3(8) . .
C26 C21 C22 118.8(8) . .
C26 C21 P1 116.8(7) . .
C22 C21 P1 124.4(6) . .
C23 C22 C21 120.2(9) . .
C24 C23 C22 120.1(10) . .
C25 C24 C23 120.4(10) . .
C24 C25 C26 120.6(11) . .
C25 C26 C21 119.8(10) . .
C32 C31 C36 118.2(7) . .
C32 C31 P2 118.2(5) . .
C36 C31 P2 123.5(6) . .
C31 C32 C33 120.4(7) . .
C34 C33 C32 120.7(8) . .
C33 C34 C35 119.9(8) . .
C34 C35 C36 120.1(8) . .
C35 C36 C31 120.6(8) . .
C46 C41 C42 117.0(7) . .
C46 C41 P2 118.2(6) . .
C42 C41 P2 124.8(6) . .
C41 C42 C43 121.6(9) . .
C44 C43 C42 120.4(9) . .
C43 C44 C45 119.5(9) . .
C44 C45 C46 120.3(10) . .
C41 C46 C45 121.1(9) . .
C56 C51 C52 118.8(7) . .
C56 C51 P3 118.6(6) . .
C52 C51 P3 122.5(6) . .
C51 C52 C53 120.0(8) . .
C54 C53 C52 120.4(9) . .
C53 C54 C55 120.4(9) . .
C54 C55 C56 119.3(10) . .
C51 C56 C55 120.9(9) . .
C62 C61 C66 119.7(8) . .
C62 C61 P3 115.1(6) . .
C66 C61 P3 125.2(7) . .
C61 C62 C63 119.5(10) . .
C64 C63 C62 120.1(12) . .
C65 C64 C63 120.7(12) . .
C64 C65 C66 120.4(11) . .
C61 C66 C65 119.6(10) . .
C72 C71 C76 118.7(8) . .
C72 C71 P4 120.4(7) . .
C76 C71 P4 120.9(6) . .
C71 C72 C73 120.8(10) . .
C74 C73 C72 119.3(11) . .
C73 C74 C75 121.3(11) . .
C74 C75 C76 119.7(11) . .
C75 C76 C71 120.2(9) . .
C86 C81 C82 119.4(10) . .
C86 C81 P4 124.1(8) . .
C82 C81 P4 116.2(8) . .
C83 C82 C81 119.3(14) . .
C84 C83 C82 121.6(17) . .
C85 C84 C83 119.7(14) . .
C84 C85 C86 120.7(15) . .
C81 C86 C85 119.3(13) . .
C4 N1 Ni 115.3(6) . .
C6 N2 Ni 117.2(8) . .

loop_
_geom_bond_atom_site_label_1
_geom_bond_atom_site_label_2
_geom_bond_distance
_geom_bond_site_symmetry_2
Sb1 F13 1.738(12) .
Sb1 F15 1.758(9) .
Sb1 F12 1.759(11) .
Sb1 F11 1.788(8) .
Sb1 F16 1.822(7) .
Sb1 F14 1.834(13) .
Sb2 F22 1.746(9) 2_757
Sb2 F22 1.746(9) .
Sb2 F23 1.752(9) 2_757
Sb2 F23 1.752(9) .
Sb2 F21 1.854(6) .
Sb2 F21 1.854(6) 2_757
Sb3 F33 1.830(6) .
Sb3 F33 1.830(6) 2_656
Sb3 F32 1.835(6) 2_656
Sb3 F32 1.835(6) .
Sb3 F31 1.867(4) .
Sb3 F31 1.867(4) 2_656
Ni N1 1.939(8) .
Ni N2 1.939(8) .
Ni S1 2.169(2) .
Ni S2 2.171(3) .
Ag1 P4 2.451(2) .
Ag1 P1 2.4636(19) .
Ag1 S2 2.518(2) .
Ag1 Ag2 2.9495(8) .
Ag2 P3 2.4636(19) .
Ag2 P2 2.4981(18) .
Ag2 S1 2.5993(19) .
S1 C3 1.821(10) .
S2 C5 1.835(11) .
P1 C21 1.822(8) .
P1 C11 1.826(7) .
P1 C1 1.844(7) .
P2 C31 1.823(7) .
P2 C41 1.823(7) .
P2 C1 1.840(7) .
P3 C51 1.831(7) .
P3 C61 1.833(8) .
P3 C2 1.837(7) .
P4 C71 1.825(8) .
P4 C81 1.828(9) .
P4 C2 1.831(8) .
C01 N01 1.12(3) .
C01 C02 1.37(2) .
C3 C4 1.488(16) .
C4 N1 1.476(14) .
C5 C6 1.434(17) .
C6 N2 1.421(15) .
C11 C16 1.365(10) .
C11 C12 1.386(10) .
C12 C13 1.372(11) .
C13 C14 1.379(12) .
C14 C15 1.369(12) .
C15 C16 1.393(11) .
C21 C26 1.385(11) .
C21 C22 1.391(11) .
C22 C23 1.372(13) .
C23 C24 1.370(16) .
C24 C25 1.353(16) .
C25 C26 1.382(14) .
C31 C32 1.378(10) .
C31 C36 1.399(10) .
C32 C33 1.380(11) .
C33 C34 1.365(12) .
C34 C35 1.368(13) .
C35 C36 1.374(12) .
C41 C46 1.370(11) .
C41 C42 1.379(11) .
C42 C43 1.387(12) .
C43 C44 1.333(14) .
C44 C45 1.370(15) .
C45 C46 1.386(13) .
C51 C56 1.356(11) .
C51 C52 1.364(11) .
C52 C53 1.390(12) .
C53 C54 1.346(13) .
C54 C55 1.346(15) .
C55 C56 1.397(14) .
C61 C62 1.359(12) .
C61 C66 1.364(11) .
C62 C63 1.394(14) .
C63 C64 1.341(17) .
C64 C65 1.336(17) .
C65 C66 1.386(14) .
C71 C72 1.367(12) .
C71 C76 1.388(11) .
C72 C73 1.387(15) .
C73 C74 1.351(17) .
C74 C75 1.361(16) .
C75 C76 1.377(13) .
C81 C86 1.375(14) .
C81 C82 1.397(14) .
C82 C83 1.372(16) .
C83 C84 1.36(2) .
C84 C85 1.35(2) .
C85 C86 1.405(15) .
